data_7224288
loop_
_publ_author_name
'Fabbiani, Francesca P. A.'
'Bergantin, Stefano'
'Gavezzotti, Angelo'
'Rizzato, Silvia'
'Moret, Massimo'

_publ_section_title
;
 X-ray diffraction and computational studies of the pressure-dependent
 tetrachloroethane solvation of diphenylanthracene
;
_journal_issue 12
_journal_name_full CrystEngComm
_journal_page_first 2173
_journal_paper_doi 10.1039/C6CE00055J
_journal_volume 18
_journal_year 2016
_chemical_formula_moiety 'C26 H18, 2(C2 H2 Cl4)'
_chemical_formula_sum 'C30 H22 Cl8'
_chemical_formula_weight 666.07
_chemical_name_systematic
;
9,10-Diphenylanthracene 1,1,2,2-tetrachloroethane solvate
;
_space_group_crystal_system monoclinic
_space_group_IT_number 14
_space_group_name_Hall '-P 2ybc'
_space_group_name_H-M_alt 'P 1 21/c 1'
_symmetry_space_group_name_Hall '-P 2ybc'
_symmetry_space_group_name_H-M 'P 1 21/c 1'
_atom_sites_solution_hydrogens geom
_atom_sites_solution_primary iterative
_atom_sites_solution_secondary difmap
_audit_creation_method SHELXL-2014/7
_audit_update_record
;
2015-12-16 deposited with the CCDC.
2016-02-17 downloaded from the CCDC.
;
_cell_angle_alpha 90
_cell_angle_beta 104.964(3)
_cell_angle_gamma 90
_cell_formula_units_Z 2
_cell_length_a 8.7874(3)
_cell_length_b 12.0308(7)
_cell_length_c 13.8215(8)
_cell_measurement_reflns_used 845
_cell_measurement_temperature 296(2)
_cell_measurement_theta_max 16.8
_cell_measurement_theta_min 2.9
_cell_volume 1411.65(13)
_computing_cell_refinement 'Apex2 (Bruker AXS, 2006)'
_computing_data_collection 'Apex2 (Bruker AXS, 2006)'
_computing_data_reduction 'Apex2 (Bruker AXS, 2006)'
_computing_structure_refinement 'SHELXL-2014/7 (Sheldrick, 2014)'
_computing_structure_solution SHELXT
_diffrn_ambient_temperature 296(2)
_diffrn_measured_fraction_theta_full 0.754
_diffrn_measured_fraction_theta_max 0.754
_diffrn_measurement_device 'Bruker AXS APEX II'
_diffrn_measurement_device_type Area
_diffrn_measurement_method '\f & \w scans'
_diffrn_radiation_monochromator graphite
_diffrn_radiation_source 'fine-focus sealed tube'
_diffrn_radiation_type MoK\a
_diffrn_radiation_wavelength 0.71073
_diffrn_reflns_av_R_equivalents 0.0480
_diffrn_reflns_av_unetI/netI 0.0360
_diffrn_reflns_Laue_measured_fraction_full 0.754
_diffrn_reflns_Laue_measured_fraction_max 0.754
_diffrn_reflns_limit_h_max 7
_diffrn_reflns_limit_h_min -7
_diffrn_reflns_limit_k_max 9
_diffrn_reflns_limit_k_min -9
_diffrn_reflns_limit_l_max 10
_diffrn_reflns_limit_l_min -11
_diffrn_reflns_number 8102
_diffrn_reflns_point_group_measured_fraction_full 0.754
_diffrn_reflns_point_group_measured_fraction_max 0.754
_diffrn_reflns_reduction_process
;
 Scaled and merged with SORTAV
 R.H. Blessing, (1987) Cryst. Rev. 1, 3-58
 R.H. Blessing, (1989) J. Appl. Cryst. 22, 396-397
;
_diffrn_reflns_theta_full 17.284
_diffrn_reflns_theta_max 17.284
_diffrn_reflns_theta_min 2.279
_exptl_absorpt_coefficient_mu 0.819
_exptl_absorpt_correction_T_max 0.8616
_exptl_absorpt_correction_T_min 0.7447
_exptl_absorpt_correction_type multi-scan
_exptl_absorpt_process_details
;
SADABS V.2008/1
SHADE (Parsons, 2004)
;
_exptl_crystal_colour yellow
_exptl_crystal_density_diffrn 1.567
_exptl_crystal_description block
_exptl_crystal_F_000 676
_exptl_crystal_recrystallization_method 'Re-crystallisation from solvent: 1,1,2,2-tetrachloroethane'
_exptl_crystal_size_max 0.10
_exptl_crystal_size_mid 0.10
_exptl_crystal_size_min 0.08
_refine_diff_density_max 0.367
_refine_diff_density_min -0.252
_refine_diff_density_rms 0.049
_refine_ls_extinction_method none
_refine_ls_goodness_of_fit_ref 1.062
_refine_ls_hydrogen_treatment constr
_refine_ls_matrix_type full
_refine_ls_number_parameters 172
_refine_ls_number_reflns 650
_refine_ls_number_restraints 172
_refine_ls_restrained_S_all 1.032
_refine_ls_R_factor_all 0.0738
_refine_ls_R_factor_gt 0.0515
_refine_ls_shift/su_max 0.000
_refine_ls_shift/su_mean 0.000
_refine_ls_structure_factor_coef Fsqd
_refine_ls_weighting_details 'w=1/[\s^2^(Fo^2^)+(0.0597P)^2^+6.5542P] where P=(Fo^2^+2Fc^2^)/3'
_refine_ls_weighting_scheme calc
_refine_ls_wR_factor_gt 0.1201
_refine_ls_wR_factor_ref 0.1314
_reflns_Friedel_coverage 0.000
_reflns_number_gt 504
_reflns_number_total 650
_reflns_threshold_expression 'I > 2\s(I)'
_cod_data_source_file c6ce00055j4.cif
_cod_data_source_block diphenylanthracene_TTCE_solvate_0p5_GPa
_cod_depositor_comments 'Adding full bibliography for 7224288--7224290.cif.'
_cod_database_code 7224288
_shelx_shelxl_version_number 2014/7
_shelx_space_group_comment
;
The symmetry employed for this shelxl refinement is uniquely defined
by the following loop, which should always be used as a source of
symmetry information in preference to the above space-group names.
They are only intended as comments.
;

loop_
_space_group_symop_operation_xyz
'x, y, z'
'-x, y+1/2, -z+1/2'
'-x, -y, -z'
'x, -y-1/2, z-1/2'

loop_
_atom_site_label
_atom_site_type_symbol
_atom_site_fract_x
_atom_site_fract_y
_atom_site_fract_z
_atom_site_U_iso_or_equiv
_atom_site_adp_type
_atom_site_occupancy
_atom_site_site_symmetry_order
_atom_site_calc_flag
_atom_site_refinement_flags_posn
_atom_site_refinement_flags_adp
Cl1 Cl 0.7056(5) 0.7084(3) 0.8763(3) 0.0965(15) Uani 1 1 d D U
Cl2 Cl 0.9894(4) 0.8390(4) 0.9517(3) 0.1109(18) Uani 1 1 d D U
Cl3 Cl 0.8761(5) 0.8666(3) 1.1577(3) 0.0992(15) Uani 1 1 d D U
Cl4 Cl 0.6632(4) 0.9442(4) 0.9732(3) 0.1142(17) Uani 1 1 d D U
C1CL C 0.8402(14) 0.7618(11) 0.9860(9) 0.075(4) Uani 1 1 d D U
H1CL H 0.8891 0.6993 1.0281 0.090 Uiso 1 1 calc R U
C2CL C 0.7509(14) 0.8275(11) 1.0405(9) 0.082(4) Uani 1 1 d D U
H2CL H 0.6669 0.7805 1.0531 0.098 Uiso 1 1 calc R U
C1 C 0.8262(9) 0.4511(8) 1.0386(7) 0.032(3) Uani 1 1 d D U
H1 H 0.8642 0.4079 0.9942 0.038 Uiso 1 1 calc R U
C2 C 0.9278(10) 0.4917(9) 1.1213(7) 0.037(3) Uani 1 1 d D U
H2 H 1.0347 0.4764 1.1327 0.044 Uiso 1 1 calc R U
C3 C 0.8753(10) 0.5561(9) 1.1899(7) 0.039(3) Uani 1 1 d D U
H3 H 0.9471 0.5829 1.2469 0.047 Uiso 1 1 calc R U
C4 C 0.7200(9) 0.5800(8) 1.1742(7) 0.037(3) Uani 1 1 d D U
H4 H 0.6870 0.6240 1.2203 0.044 Uiso 1 1 calc R U
C5 C 0.6065(8) 0.5390(8) 1.0886(6) 0.025(3) Uani 1 1 d D U
C6 C 0.6611(9) 0.4732(8) 1.0177(7) 0.025(3) Uani 1 1 d D U
C7 C 0.4458(9) 0.5660(8) 1.0689(6) 0.026(3) Uani 1 1 d D U
C8 C 0.3896(10) 0.6352(8) 1.1420(7) 0.032(3) Uani 1 1 d D U
C9 C 0.3618(12) 0.7481(8) 1.1274(7) 0.045(3) Uani 1 1 d D U
H9 H 0.3806 0.7820 1.0712 0.054 Uiso 1 1 calc R U
C10 C 0.3067(13) 0.8115(9) 1.1945(8) 0.065(4) Uani 1 1 d D U
H10 H 0.2909 0.8875 1.1840 0.078 Uiso 1 1 calc R U
C11 C 0.2757(12) 0.7622(10) 1.2765(8) 0.059(4) Uani 1 1 d D U
H11 H 0.2375 0.8048 1.3213 0.070 Uiso 1 1 calc R U
C12 C 0.3005(12) 0.6505(10) 1.2932(8) 0.051(4) Uani 1 1 d D U
H12 H 0.2789 0.6172 1.3489 0.062 Uiso 1 1 calc R U
C13 C 0.3581(10) 0.5875(8) 1.2263(7) 0.039(3) Uani 1 1 d D U
H13 H 0.3760 0.5120 1.2381 0.047 Uiso 1 1 calc R U

loop_
_atom_site_aniso_label
_atom_site_aniso_U_11
_atom_site_aniso_U_22
_atom_site_aniso_U_33
_atom_site_aniso_U_23
_atom_site_aniso_U_13
_atom_site_aniso_U_12
Cl1 0.169(4) 0.051(3) 0.062(3) -0.0024(18) 0.017(2) -0.013(3)
Cl2 0.078(2) 0.158(5) 0.109(4) 0.044(3) 0.045(2) 0.015(2)
Cl3 0.150(3) 0.081(4) 0.059(3) -0.0122(19) 0.014(2) -0.011(3)
Cl4 0.104(3) 0.092(4) 0.128(4) -0.018(2) -0.003(3) 0.054(3)
C1CL 0.105(8) 0.068(9) 0.057(8) 0.010(5) 0.032(6) 0.023(6)
C2CL 0.088(8) 0.083(10) 0.075(8) -0.013(6) 0.024(6) 0.015(6)
C1 0.035(5) 0.037(8) 0.030(7) 0.008(5) 0.017(5) 0.006(5)
C2 0.036(6) 0.039(9) 0.037(8) 0.010(5) 0.013(5) 0.005(5)
C3 0.038(5) 0.046(9) 0.033(7) -0.003(5) 0.007(5) -0.003(5)
C4 0.039(5) 0.030(8) 0.040(7) -0.007(5) 0.010(4) -0.003(5)
C5 0.029(5) 0.019(7) 0.030(7) -0.002(4) 0.015(4) -0.004(4)
C6 0.029(5) 0.023(7) 0.027(7) 0.005(4) 0.017(5) 0.000(5)
C7 0.032(5) 0.023(7) 0.029(7) 0.001(4) 0.020(5) -0.001(4)
C8 0.033(6) 0.040(7) 0.023(7) -0.005(4) 0.010(5) 0.008(5)
C9 0.055(7) 0.042(7) 0.042(8) -0.003(5) 0.018(6) 0.012(6)
C10 0.087(9) 0.055(8) 0.061(9) -0.013(5) 0.034(7) 0.019(6)
C11 0.055(8) 0.075(9) 0.050(9) -0.021(6) 0.020(7) 0.009(7)
C12 0.057(7) 0.073(9) 0.034(8) -0.010(5) 0.027(6) 0.004(7)
C13 0.038(6) 0.056(8) 0.027(7) -0.002(5) 0.016(5) 0.004(5)

loop_
_atom_type_symbol
_atom_type_description
_atom_type_scat_dispersion_real
_atom_type_scat_dispersion_imag
_atom_type_scat_source
C C 0.0033 0.0016 'International Tables Vol C Tables 4.2.6.8 and 6.1.1.4'
H H 0.0000 0.0000 'International Tables Vol C Tables 4.2.6.8 and 6.1.1.4'
Cl Cl 0.1484 0.1585 'International Tables Vol C Tables 4.2.6.8 and 6.1.1.4'

loop_
_geom_angle_atom_site_label_1
_geom_angle_atom_site_label_2
_geom_angle_atom_site_label_3
_geom_angle
_geom_angle_site_symmetry_1
C2CL C1CL Cl2 113.0(10) .
C2CL C1CL Cl1 108.0(8) .
Cl2 C1CL Cl1 109.6(7) .
C1CL C2CL Cl4 112.5(10) .
C1CL C2CL Cl3 109.1(8) .
Cl4 C2CL Cl3 111.0(7) .
C2 C1 C6 121.3(8) .
C1 C2 C3 121.1(8) .
C4 C3 C2 120.4(8) .
C3 C4 C5 121.3(8) .
C7 C5 C4 122.3(7) .
C7 C5 C6 119.4(7) .
C4 C5 C6 118.2(7) .
C7 C6 C1 122.2(7) 3_667
C7 C6 C5 120.1(7) 3_667
C1 C6 C5 117.7(7) .
C6 C7 C5 120.5(7) 3_667
C6 C7 C8 120.1(7) 3_667
C5 C7 C8 119.4(8) .
C9 C8 C13 117.5(7) .
C9 C8 C7 121.8(8) .
C13 C8 C7 120.7(9) .
C10 C9 C8 121.5(9) .
C11 C10 C9 119.8(10) .
C10 C11 C12 120.5(9) .
C11 C12 C13 119.5(9) .
C8 C13 C12 121.3(9) .

loop_
_geom_bond_atom_site_label_1
_geom_bond_atom_site_label_2
_geom_bond_distance
_geom_bond_site_symmetry_2
Cl1 C1CL 1.785(12) .
Cl2 C1CL 1.769(12) .
Cl3 C2CL 1.771(12) .
Cl4 C2CL 1.748(13) .
C1CL C2CL 1.454(15) .
C1 C2 1.347(9) .
C1 C6 1.429(8) .
C2 C3 1.393(10) .
C3 C4 1.356(9) .
C4 C5 1.424(9) .
C5 C7 1.405(8) .
C5 C6 1.436(9) .
C6 C7 1.399(10) 3_667
C7 C6 1.399(10) 3_667
C7 C8 1.489(10) .
C8 C9 1.386(8) .
C8 C13 1.388(8) .
C9 C10 1.381(9) .
C10 C11 1.368(11) .
C11 C12 1.372(11) .
C12 C13 1.388(8) .
